data_4024763
loop_
_publ_author_name
'Diana Alma\,si'
'Diego A. Alonso'
'Enrique G\'omez-Bengoa'
'Carmen N\'ajera'

_publ_section_title
;
Chiral 2-Aminobenzimidazoles as Recoverable Organocatalysts for the
Addition of 1,3-Dicarbonyl Compounds to Nitroalkenes
;
_journal_name_full 'Journal of Organic Chemistry'
_journal_page_first 6163
_journal_page_last 6168
_journal_paper_doi 10.1021/jo9010552
_journal_volume 74
_journal_year 2009
_chemical_formula_moiety 'C15 H22 N4'
_chemical_formula_sum 'C15 H22 N4'
_chemical_formula_weight 258.37
_chemical_name_systematic
; 
 ? 
;
_space_group_IT_number 19
_symmetry_cell_setting orthorhombic
_symmetry_space_group_name_Hall 'P 2ac 2ab'
_symmetry_space_group_name_H-M 'P 21 21 21'
_atom_sites_solution_hydrogens mixed
_atom_sites_solution_primary direct
_atom_sites_solution_secondary difmap
_audit_creation_method SHELXL-97
_cell_angle_alpha 90.00
_cell_angle_beta 90.00
_cell_angle_gamma 90.00
_cell_formula_units_Z 8
_cell_length_a 12.8067(12)
_cell_length_b 14.7475(13)
_cell_length_c 16.7683(15)
_cell_measurement_reflns_used 4503
_cell_measurement_temperature 298(1)
_cell_measurement_theta_max 19.8
_cell_measurement_theta_min 2.4
_cell_volume 3167.0(5)
_computing_cell_refinement 'Bruker SMART V5.625'
_computing_data_collection 'Bruker SMART V5.625'
_computing_data_reduction 'Bruker SAINT V6.28A'
_computing_molecular_graphics 'SHELXTL  Rel. 6.12/V (Siemens, 1996)'
_computing_publication_material 'SHELX-97 (Sheldrick, 1997)'
_computing_structure_refinement 'SHELXL-97 (Sheldrick, 1997)'
_computing_structure_solution 'SIR92 (Altomare, Cascarano, Giacovazzo & Guagliardi, 1993)'
_diffrn_ambient_temperature 298(1)
_diffrn_measured_fraction_theta_full 0.999
_diffrn_measured_fraction_theta_max 0.999
_diffrn_measurement_device_type 'CCD area detector'
_diffrn_measurement_method 'phi and omega scans'
_diffrn_radiation_monochromator graphite
_diffrn_radiation_source 'fine-focus sealed tube'
_diffrn_radiation_type MoK\a
_diffrn_radiation_wavelength 0.71073
_diffrn_reflns_av_R_equivalents 0.0395
_diffrn_reflns_av_sigmaI/netI 0.0236
_diffrn_reflns_limit_h_max 16
_diffrn_reflns_limit_h_min -16
_diffrn_reflns_limit_k_max 19
_diffrn_reflns_limit_k_min -19
_diffrn_reflns_limit_l_max 21
_diffrn_reflns_limit_l_min -21
_diffrn_reflns_number 32161
_diffrn_reflns_theta_full 27.61
_diffrn_reflns_theta_max 27.61
_diffrn_reflns_theta_min 2.11
_exptl_absorpt_coefficient_mu 0.067
_exptl_absorpt_correction_T_max 0.979
_exptl_absorpt_correction_T_min 0.922
_exptl_absorpt_correction_type multi-scan
_exptl_absorpt_process_details 'Bruker/Siemens SADABS V2.03'
_exptl_crystal_colour colorless
_exptl_crystal_density_diffrn 1.084
_exptl_crystal_density_method 'not measured'
_exptl_crystal_description block
_exptl_crystal_F_000 1120
_exptl_crystal_size_max 0.51
_exptl_crystal_size_mid 0.38
_exptl_crystal_size_min 0.31
_refine_diff_density_max 0.093
_refine_diff_density_min -0.107
_refine_diff_density_rms 0.025
_refine_ls_extinction_method none
_refine_ls_goodness_of_fit_ref 1.099
_refine_ls_hydrogen_treatment mixed
_refine_ls_matrix_type full
_refine_ls_number_parameters 363
_refine_ls_number_reflns 4096
_refine_ls_number_restraints 0
_refine_ls_restrained_S_all 1.099
_refine_ls_R_factor_all 0.0787
_refine_ls_R_factor_gt 0.0492
_refine_ls_shift/su_max 0.010
_refine_ls_shift/su_mean 0.002
_refine_ls_structure_factor_coef Fsqd
_refine_ls_weighting_details 'calc w=1/[\s^2^(Fo^2^)+(0.0586P)^2^+0.0961P] where P=(Fo^2^+2Fc^2^)/3'
_refine_ls_weighting_scheme calc
_refine_ls_wR_factor_gt 0.1109
_refine_ls_wR_factor_ref 0.1242
_reflns_number_gt 2794
_reflns_number_total 4096
_reflns_threshold_expression I>2\s(I)
_cod_data_source_file jo9010552_si_001.cif
_cod_data_source_block x
_cod_database_code 4024763

loop_
_symmetry_equiv_pos_as_xyz
'x, y, z'
'-x+1/2, -y, z+1/2'
'x+1/2, -y+1/2, -z'
'-x, y+1/2, -z+1/2'

loop_
_atom_site_label
_atom_site_type_symbol
_atom_site_fract_x
_atom_site_fract_y
_atom_site_fract_z
_atom_site_U_iso_or_equiv
_atom_site_adp_type
_atom_site_occupancy
_atom_site_symmetry_multiplicity
_atom_site_calc_flag
_atom_site_refinement_flags
_atom_site_disorder_assembly
_atom_site_disorder_group
N1 N 0.72658(18) 0.62076(14) 0.82709(12) 0.0672(6) Uani 1 1 d . . .
H1N H 0.6951(18) 0.6185(16) 0.8719(14) 0.057(6) Uiso 1 1 d . . .
C1 C 0.7824(2) 0.55360(16) 0.79334(13) 0.0611(6) Uani 1 1 d . . .
N2 N 0.81946(18) 0.57404(14) 0.72219(11) 0.0705(6) Uani 1 1 d . . .
C2 C 0.7830(2) 0.66162(18) 0.70905(14) 0.0752(7) Uani 1 1 d . . .
C3 C 0.7968(3) 0.7178(2) 0.64380(19) 0.1112(12) Uani 1 1 d . . .
H3 H 0.8360 0.6991 0.6001 0.133 Uiso 1 1 calc R . .
C4 C 0.7510(4) 0.8015(3) 0.6455(2) 0.1355(16) Uani 1 1 d . . .
H4 H 0.7572 0.8392 0.6014 0.163 Uiso 1 1 calc R . .
C5 C 0.6958(4) 0.8315(3) 0.7110(3) 0.1296(15) Uani 1 1 d . . .
H5 H 0.6680 0.8898 0.7108 0.156 Uiso 1 1 calc R . .
C6 C 0.6810(3) 0.7767(2) 0.7767(2) 0.1007(11) Uani 1 1 d . . .
H6 H 0.6428 0.7963 0.8206 0.121 Uiso 1 1 calc R . .
C7 C 0.7254(2) 0.69158(18) 0.77412(14) 0.0719(7) Uani 1 1 d . . .
N3 N 0.7990(2) 0.47451(14) 0.83243(12) 0.0691(6) Uani 1 1 d . . .
H3N H 0.750(2) 0.4626(18) 0.8641(17) 0.075(9) Uiso 1 1 d . . .
C8 C 0.8348(2) 0.39486(17) 0.78893(14) 0.0733(7) Uani 1 1 d . . .
H8 H 0.8042 0.3963 0.7354 0.088 Uiso 1 1 calc R . .
C9 C 0.7956(3) 0.31064(19) 0.83149(17) 0.0852(8) Uani 1 1 d . . .
H9 H 0.8367 0.3057 0.8806 0.102 Uiso 1 1 calc R . .
C10 C 0.8241(5) 0.2272(2) 0.7805(2) 0.1305(16) Uani 1 1 d . . .
H10A H 0.7991 0.1727 0.8065 0.157 Uiso 1 1 calc R . .
H10B H 0.7903 0.2317 0.7289 0.157 Uiso 1 1 calc R . .
C11 C 0.9401(5) 0.2211(3) 0.7693(3) 0.158(2) Uani 1 1 d . . .
H11A H 0.9563 0.1699 0.7351 0.190 Uiso 1 1 calc R . .
H11B H 0.9733 0.2110 0.8205 0.190 Uiso 1 1 calc R . .
C12 C 0.9832(4) 0.3076(3) 0.7320(3) 0.1417(17) Uani 1 1 d . . .
H12A H 0.9566 0.3138 0.6782 0.170 Uiso 1 1 calc R . .
H12B H 1.0587 0.3038 0.7291 0.170 Uiso 1 1 calc R . .
C13 C 0.9522(3) 0.3903(2) 0.78079(19) 0.0978(10) Uani 1 1 d . . .
H13A H 0.9839 0.3868 0.8333 0.117 Uiso 1 1 calc R . .
H13B H 0.9775 0.4448 0.7548 0.117 Uiso 1 1 calc R . .
N4 N 0.6874(3) 0.32158(19) 0.85631(18) 0.1076(9) Uani 1 1 d . . .
C14 C 0.6574(4) 0.2605(3) 0.9209(3) 0.160(2) Uani 1 1 d . . .
H14A H 0.5876 0.2743 0.9378 0.240 Uiso 1 1 calc R . .
H14B H 0.7046 0.2680 0.9649 0.240 Uiso 1 1 calc R . .
H14C H 0.6604 0.1989 0.9024 0.240 Uiso 1 1 calc R . .
C15 C 0.6113(4) 0.3201(4) 0.7924(3) 0.170(2) Uani 1 1 d . . .
H15A H 0.6216 0.3718 0.7585 0.256 Uiso 1 1 calc R . .
H15B H 0.5422 0.3220 0.8146 0.256 Uiso 1 1 calc R . .
H15C H 0.6196 0.2656 0.7618 0.256 Uiso 1 1 calc R . .
N5 N 0.91807(18) 0.49203(15) 0.58649(13) 0.0686(6) Uani 1 1 d . . .
H5N H 0.907(2) 0.5136(18) 0.6328(17) 0.076(8) Uiso 1 1 d . . .
C16 C 0.84244(19) 0.45023(16) 0.54340(13) 0.0588(6) Uani 1 1 d . . .
N6 N 0.87430(16) 0.42369(13) 0.47221(10) 0.0612(5) Uani 1 1 d . . .
C17 C 0.9795(2) 0.44850(17) 0.46993(14) 0.0637(6) Uani 1 1 d . . .
C18 C 1.0533(3) 0.4347(2) 0.41105(17) 0.0839(8) Uani 1 1 d . . .
H18 H 1.0358 0.4067 0.3632 0.101 Uiso 1 1 calc R . .
C19 C 1.1548(3) 0.4642(2) 0.4258(2) 0.0995(10) Uani 1 1 d . . .
H19 H 1.2059 0.4559 0.3871 0.119 Uiso 1 1 calc R . .
C20 C 1.1807(3) 0.5055(2) 0.4968(3) 0.1037(10) Uani 1 1 d . . .
H20 H 1.2494 0.5237 0.5052 0.124 Uiso 1 1 calc R . .
C21 C 1.1079(2) 0.5203(2) 0.5557(2) 0.0907(9) Uani 1 1 d . . .
H21 H 1.1257 0.5489 0.6032 0.109 Uiso 1 1 calc R . .
C22 C 1.0076(2) 0.49112(17) 0.54126(15) 0.0661(6) Uani 1 1 d . . .
N7 N 0.74649(17) 0.43732(16) 0.57473(12) 0.0672(6) Uani 1 1 d . . .
H7N H 0.723(2) 0.4738(18) 0.6090(17) 0.072(8) Uiso 1 1 d . . .
C23 C 0.65969(18) 0.40525(16) 0.52610(13) 0.0623(6) Uani 1 1 d . . .
H23 H 0.6605 0.4376 0.4751 0.075 Uiso 1 1 calc R . .
C24 C 0.5584(2) 0.42713(18) 0.56952(16) 0.0715(7) Uani 1 1 d . . .
H24 H 0.5558 0.3872 0.6162 0.086 Uiso 1 1 calc R . .
C25 C 0.4666(2) 0.4003(2) 0.5164(2) 0.0933(9) Uani 1 1 d . . .
H25A H 0.4016 0.4131 0.5439 0.112 Uiso 1 1 calc R . .
H25B H 0.4680 0.4362 0.4679 0.112 Uiso 1 1 calc R . .
C26 C 0.4707(3) 0.3001(2) 0.4949(2) 0.1045(11) Uani 1 1 d . . .
H26A H 0.4604 0.2641 0.5427 0.125 Uiso 1 1 calc R . .
H26B H 0.4146 0.2861 0.4580 0.125 Uiso 1 1 calc R . .
C27 C 0.5741(2) 0.2754(2) 0.45729(18) 0.0908(9) Uani 1 1 d . . .
H27A H 0.5800 0.3048 0.4057 0.109 Uiso 1 1 calc R . .
H27B H 0.5770 0.2103 0.4489 0.109 Uiso 1 1 calc R . .
C28 C 0.6651(2) 0.30431(18) 0.51006(16) 0.0746(7) Uani 1 1 d . . .
H28A H 0.6625 0.2714 0.5601 0.090 Uiso 1 1 calc R . .
H28B H 0.7305 0.2898 0.4839 0.090 Uiso 1 1 calc R . .
N8 N 0.5608(2) 0.52041(17) 0.60033(15) 0.0863(7) Uani 1 1 d . . .
C29 C 0.4855(3) 0.5359(3) 0.6644(2) 0.1194(13) Uani 1 1 d . . .
H29A H 0.4984 0.5939 0.6884 0.179 Uiso 1 1 calc R . .
H29B H 0.4926 0.4892 0.7040 0.179 Uiso 1 1 calc R . .
H29C H 0.4160 0.5347 0.6430 0.179 Uiso 1 1 calc R . .
C30 C 0.5560(3) 0.5908(2) 0.5407(2) 0.1135(12) Uani 1 1 d . . .
H30A H 0.6106 0.5817 0.5023 0.170 Uiso 1 1 calc R . .
H30B H 0.5648 0.6488 0.5658 0.170 Uiso 1 1 calc R . .
H30C H 0.4895 0.5887 0.5144 0.170 Uiso 1 1 calc R . .

loop_
_atom_site_aniso_label
_atom_site_aniso_U_11
_atom_site_aniso_U_22
_atom_site_aniso_U_33
_atom_site_aniso_U_23
_atom_site_aniso_U_13
_atom_site_aniso_U_12
N1 0.0832(15) 0.0722(13) 0.0462(10) 0.0044(10) 0.0126(11) 0.0086(12)
C1 0.0741(16) 0.0638(14) 0.0454(11) -0.0021(11) 0.0017(12) -0.0041(12)
N2 0.0970(16) 0.0681(13) 0.0465(10) 0.0001(9) 0.0108(10) 0.0022(11)
C2 0.102(2) 0.0709(16) 0.0531(13) 0.0058(12) 0.0101(14) 0.0049(15)
C3 0.165(3) 0.095(2) 0.0735(18) 0.0265(17) 0.033(2) 0.026(2)
C4 0.202(4) 0.105(3) 0.099(3) 0.046(2) 0.041(3) 0.040(3)
C5 0.180(4) 0.087(2) 0.122(3) 0.033(2) 0.031(3) 0.041(2)
C6 0.125(3) 0.089(2) 0.089(2) 0.0108(17) 0.023(2) 0.029(2)
C7 0.0849(18) 0.0707(16) 0.0601(14) 0.0038(13) 0.0079(14) 0.0051(14)
N3 0.0924(16) 0.0653(13) 0.0496(11) 0.0017(9) 0.0100(12) 0.0003(11)
C8 0.104(2) 0.0647(15) 0.0507(12) -0.0008(12) -0.0069(14) 0.0061(15)
C9 0.120(3) 0.0684(16) 0.0677(16) 0.0068(14) -0.0181(17) -0.0030(16)
C10 0.215(5) 0.069(2) 0.107(3) -0.0031(19) -0.028(3) 0.014(3)
C11 0.232(6) 0.101(3) 0.142(4) 0.002(3) 0.015(4) 0.073(4)
C12 0.183(4) 0.132(3) 0.109(3) 0.007(3) 0.030(3) 0.075(3)
C13 0.111(3) 0.102(2) 0.0806(19) 0.0077(18) 0.0084(18) 0.023(2)
N4 0.121(2) 0.0971(19) 0.1044(19) 0.0246(16) -0.0181(19) -0.0321(17)
C14 0.193(5) 0.161(4) 0.126(3) 0.038(3) 0.001(3) -0.073(4)
C15 0.144(4) 0.206(6) 0.161(4) 0.059(4) -0.055(4) -0.052(4)
N5 0.0770(15) 0.0757(14) 0.0531(11) -0.0121(11) -0.0056(11) -0.0052(12)
C16 0.0662(15) 0.0601(13) 0.0502(12) -0.0027(11) -0.0091(12) 0.0031(11)
N6 0.0726(13) 0.0655(12) 0.0456(10) -0.0075(9) -0.0033(9) 0.0025(10)
C17 0.0722(16) 0.0620(14) 0.0568(13) 0.0047(12) 0.0001(12) 0.0035(12)
C18 0.095(2) 0.0859(19) 0.0711(16) 0.0043(15) 0.0114(16) 0.0021(17)
C19 0.086(2) 0.103(2) 0.109(3) 0.017(2) 0.026(2) 0.0003(19)
C20 0.081(2) 0.105(2) 0.125(3) 0.020(2) -0.002(2) -0.0130(19)
C21 0.083(2) 0.092(2) 0.097(2) -0.0006(18) -0.0105(19) -0.0139(17)
C22 0.0751(17) 0.0615(14) 0.0617(14) 0.0051(12) -0.0053(14) -0.0029(13)
N7 0.0682(14) 0.0791(14) 0.0542(11) -0.0164(11) -0.0032(11) 0.0036(11)
C23 0.0663(15) 0.0670(14) 0.0536(12) 0.0026(11) -0.0023(11) 0.0015(12)
C24 0.0749(17) 0.0732(17) 0.0666(14) 0.0106(13) 0.0056(13) 0.0075(13)
C25 0.0664(17) 0.117(3) 0.097(2) 0.016(2) -0.0013(16) 0.0001(16)
C26 0.091(2) 0.111(3) 0.112(2) -0.001(2) -0.009(2) -0.0302(19)
C27 0.096(2) 0.088(2) 0.0882(19) -0.0081(16) -0.0011(19) -0.0228(17)
C28 0.0853(18) 0.0678(16) 0.0706(15) -0.0024(13) -0.0030(14) -0.0035(14)
N8 0.0882(16) 0.0839(15) 0.0868(15) -0.0002(13) 0.0174(14) 0.0182(13)
C29 0.133(3) 0.122(3) 0.103(2) -0.003(2) 0.038(2) 0.032(2)
C30 0.142(3) 0.0770(19) 0.122(3) 0.015(2) 0.038(3) 0.023(2)

loop_
_atom_type_symbol
_atom_type_description
_atom_type_scat_dispersion_real
_atom_type_scat_dispersion_imag
_atom_type_scat_source
C C 0.0033 0.0000 'International Tables Vol C Tables 4.2.6.8 and 6.1.1.4'
H H 0.0000 0.0000 'International Tables Vol C Tables 4.2.6.8 and 6.1.1.4'
N N 0.0061 0.0000 'International Tables Vol C Tables 4.2.6.8 and 6.1.1.4'

loop_
_geom_angle_atom_site_label_1
_geom_angle_atom_site_label_2
_geom_angle_atom_site_label_3
_geom_angle
_geom_angle_site_symmetry_1
_geom_angle_site_symmetry_3
_geom_angle_publ_flag
C1 N1 C7 107.1(2) . . ?
C1 N1 H1N 126.3(16) . . ?
C7 N1 H1N 126.6(16) . . ?
N2 C1 N1 113.8(2) . . ?
N2 C1 N3 125.3(2) . . ?
N1 C1 N3 120.9(2) . . ?
C1 N2 C2 103.6(2) . . ?
C3 C2 N2 129.7(3) . . ?
C3 C2 C7 119.9(3) . . ?
N2 C2 C7 110.4(2) . . ?
C4 C3 C2 117.9(3) . . ?
C4 C3 H3 121.0 . . ?
C2 C3 H3 121.0 . . ?
C3 C4 C5 121.8(3) . . ?
C3 C4 H4 119.1 . . ?
C5 C4 H4 119.1 . . ?
C4 C5 C6 121.2(3) . . ?
C4 C5 H5 119.4 . . ?
C6 C5 H5 119.4 . . ?
C7 C6 C5 116.9(3) . . ?
C7 C6 H6 121.6 . . ?
C5 C6 H6 121.6 . . ?
N1 C7 C6 132.7(3) . . ?
N1 C7 C2 105.1(2) . . ?
C6 C7 C2 122.2(3) . . ?
C1 N3 C8 120.1(2) . . ?
C1 N3 H3N 111.8(18) . . ?
C8 N3 H3N 112.5(18) . . ?
N3 C8 C13 113.2(2) . . ?
N3 C8 C9 108.7(2) . . ?
C13 C8 C9 109.6(2) . . ?
N3 C8 H8 108.4 . . ?
C13 C8 H8 108.4 . . ?
C9 C8 H8 108.4 . . ?
N4 C9 C8 111.0(2) . . ?
N4 C9 C10 118.2(3) . . ?
C8 C9 C10 108.3(3) . . ?
N4 C9 H9 106.2 . . ?
C8 C9 H9 106.2 . . ?
C10 C9 H9 106.2 . . ?
C11 C10 C9 110.6(4) . . ?
C11 C10 H10A 109.5 . . ?
C9 C10 H10A 109.5 . . ?
C11 C10 H10B 109.5 . . ?
C9 C10 H10B 109.5 . . ?
H10A C10 H10B 108.1 . . ?
C10 C11 C12 111.1(4) . . ?
C10 C11 H11A 109.4 . . ?
C12 C11 H11A 109.4 . . ?
C10 C11 H11B 109.4 . . ?
C12 C11 H11B 109.4 . . ?
H11A C11 H11B 108.0 . . ?
C11 C12 C13 110.9(3) . . ?
C11 C12 H12A 109.5 . . ?
C13 C12 H12A 109.5 . . ?
C11 C12 H12B 109.5 . . ?
C13 C12 H12B 109.5 . . ?
H12A C12 H12B 108.1 . . ?
C8 C13 C12 110.1(3) . . ?
C8 C13 H13A 109.6 . . ?
C12 C13 H13A 109.6 . . ?
C8 C13 H13B 109.6 . . ?
C12 C13 H13B 109.6 . . ?
H13A C13 H13B 108.2 . . ?
C15 N4 C9 115.3(3) . . ?
C15 N4 C14 111.2(3) . . ?
C9 N4 C14 113.2(3) . . ?
N4 C14 H14A 109.5 . . ?
N4 C14 H14B 109.5 . . ?
H14A C14 H14B 109.5 . . ?
N4 C14 H14C 109.5 . . ?
H14A C14 H14C 109.5 . . ?
H14B C14 H14C 109.5 . . ?
N4 C15 H15A 109.5 . . ?
N4 C15 H15B 109.5 . . ?
H15A C15 H15B 109.5 . . ?
N4 C15 H15C 109.5 . . ?
H15A C15 H15C 109.5 . . ?
H15B C15 H15C 109.5 . . ?
C16 N5 C22 107.3(2) . . ?
C16 N5 H5N 122.2(19) . . ?
C22 N5 H5N 130.5(19) . . ?
N6 C16 N7 126.2(2) . . ?
N6 C16 N5 113.3(2) . . ?
N7 C16 N5 120.4(2) . . ?
C16 N6 C17 104.19(19) . . ?
C18 C17 C22 120.1(3) . . ?
C18 C17 N6 129.9(2) . . ?
C22 C17 N6 110.0(2) . . ?
C17 C18 C19 117.8(3) . . ?
C17 C18 H18 121.1 . . ?
C19 C18 H18 121.1 . . ?
C20 C19 C18 121.1(3) . . ?
C20 C19 H19 119.4 . . ?
C18 C19 H19 119.4 . . ?
C21 C20 C19 121.8(3) . . ?
C21 C20 H20 119.1 . . ?
C19 C20 H20 119.1 . . ?
C20 C21 C22 117.2(3) . . ?
C20 C21 H21 121.4 . . ?
C22 C21 H21 121.4 . . ?
N5 C22 C21 132.7(3) . . ?
N5 C22 C17 105.2(2) . . ?
C21 C22 C17 122.1(3) . . ?
C16 N7 C23 121.49(19) . . ?
C16 N7 H7N 120.2(18) . . ?
C23 N7 H7N 108.2(18) . . ?
N7 C23 C28 112.6(2) . . ?
N7 C23 C24 108.28(19) . . ?
C28 C23 C24 109.4(2) . . ?
N7 C23 H23 108.8 . . ?
C28 C23 H23 108.8 . . ?
C24 C23 H23 108.8 . . ?
N8 C24 C23 110.4(2) . . ?
N8 C24 C25 117.6(2) . . ?
C23 C24 C25 108.8(2) . . ?
N8 C24 H24 106.5 . . ?
C23 C24 H24 106.5 . . ?
C25 C24 H24 106.5 . . ?
C26 C25 C24 111.3(3) . . ?
C26 C25 H25A 109.4 . . ?
C24 C25 H25A 109.4 . . ?
C26 C25 H25B 109.4 . . ?
C24 C25 H25B 109.4 . . ?
H25A C25 H25B 108.0 . . ?
C27 C26 C25 111.3(3) . . ?
C27 C26 H26A 109.4 . . ?
C25 C26 H26A 109.4 . . ?
C27 C26 H26B 109.4 . . ?
C25 C26 H26B 109.4 . . ?
H26A C26 H26B 108.0 . . ?
C26 C27 C28 111.1(2) . . ?
C26 C27 H27A 109.4 . . ?
C28 C27 H27A 109.4 . . ?
C26 C27 H27B 109.4 . . ?
C28 C27 H27B 109.4 . . ?
H27A C27 H27B 108.0 . . ?
C23 C28 C27 110.1(2) . . ?
C23 C28 H28A 109.6 . . ?
C27 C28 H28A 109.6 . . ?
C23 C28 H28B 109.6 . . ?
C27 C28 H28B 109.6 . . ?
H28A C28 H28B 108.2 . . ?
C30 N8 C29 111.7(2) . . ?
C30 N8 C24 115.4(2) . . ?
C29 N8 C24 113.0(3) . . ?
N8 C29 H29A 109.5 . . ?
N8 C29 H29B 109.5 . . ?
H29A C29 H29B 109.5 . . ?
N8 C29 H29C 109.5 . . ?
H29A C29 H29C 109.5 . . ?
H29B C29 H29C 109.5 . . ?
N8 C30 H30A 109.5 . . ?
N8 C30 H30B 109.5 . . ?
H30A C30 H30B 109.5 . . ?
N8 C30 H30C 109.5 . . ?
H30A C30 H30C 109.5 . . ?
H30B C30 H30C 109.5 . . ?

loop_
_geom_bond_atom_site_label_1
_geom_bond_atom_site_label_2
_geom_bond_distance
_geom_bond_site_symmetry_2
_geom_bond_publ_flag
N1 C1 1.346(3) . ?
N1 C7 1.371(3) . ?
N1 H1N 0.85(2) . ?
C1 N2 1.319(3) . ?
C1 N3 1.355(3) . ?
N2 C2 1.391(3) . ?
C2 C3 1.383(4) . ?
C2 C7 1.390(4) . ?
C3 C4 1.368(5) . ?
C3 H3 0.9300 . ?
C4 C5 1.378(5) . ?
C4 H4 0.9300 . ?
C5 C6 1.380(5) . ?
C5 H5 0.9300 . ?
C6 C7 1.379(4) . ?
C6 H6 0.9300 . ?
N3 C8 1.457(3) . ?
N3 H3N 0.84(3) . ?
C8 C13 1.512(4) . ?
C8 C9 1.518(4) . ?
C8 H8 0.9800 . ?
C9 N4 1.455(4) . ?
C9 C10 1.542(5) . ?
C9 H9 0.9800 . ?
C10 C11 1.499(7) . ?
C10 H10A 0.9700 . ?
C10 H10B 0.9700 . ?
C11 C12 1.524(6) . ?
C11 H11A 0.9700 . ?
C11 H11B 0.9700 . ?
C12 C13 1.521(5) . ?
C12 H12A 0.9700 . ?
C12 H12B 0.9700 . ?
C13 H13A 0.9700 . ?
C13 H13B 0.9700 . ?
N4 C15 1.449(5) . ?
N4 C14 1.460(5) . ?
C14 H14A 0.9600 . ?
C14 H14B 0.9600 . ?
C14 H14C 0.9600 . ?
C15 H15A 0.9600 . ?
C15 H15B 0.9600 . ?
C15 H15C 0.9600 . ?
N5 C16 1.357(3) . ?
N5 C22 1.375(3) . ?
N5 H5N 0.85(3) . ?
C16 N6 1.321(3) . ?
C16 N7 1.350(3) . ?
N6 C17 1.396(3) . ?
C17 C18 1.382(4) . ?
C17 C22 1.398(3) . ?
C18 C19 1.393(5) . ?
C18 H18 0.9300 . ?
C19 C20 1.378(5) . ?
C19 H19 0.9300 . ?
C20 C21 1.376(5) . ?
C20 H20 0.9300 . ?
C21 C22 1.376(4) . ?
C21 H21 0.9300 . ?
N7 C23 1.458(3) . ?
N7 H7N 0.84(3) . ?
C23 C28 1.514(4) . ?
C23 C24 1.522(3) . ?
C23 H23 0.9800 . ?
C24 N8 1.470(4) . ?
C24 C25 1.528(4) . ?
C24 H24 0.9800 . ?
C25 C26 1.522(5) . ?
C25 H25A 0.9700 . ?
C25 H25B 0.9700 . ?
C26 C27 1.511(4) . ?
C26 H26A 0.9700 . ?
C26 H26B 0.9700 . ?
C27 C28 1.524(4) . ?
C27 H27A 0.9700 . ?
C27 H27B 0.9700 . ?
C28 H28A 0.9700 . ?
C28 H28B 0.9700 . ?
N8 C30 1.442(4) . ?
N8 C29 1.462(4) . ?
C29 H29A 0.9600 . ?
C29 H29B 0.9600 . ?
C29 H29C 0.9600 . ?
C30 H30A 0.9600 . ?
C30 H30B 0.9600 . ?
C30 H30C 0.9600 . ?
